data_2212936
loop_
_publ_author_name
'H\"okelek, Tuncer'
'Necefo\(glu, Hacali'

_publ_section_title
;Diaquabis[4-(dimethylamino)benzoato-\k<i>O</i>](nicotinamide-\k<i>N</i>^1^)cobalt(II)
 dihydrate
;
_journal_coeditor_code IM2005
_journal_issue 4
_journal_name_full 'Acta Crystallographica Section E'
_journal_page_first m1078
_journal_page_last m1080
_journal_paper_doi 10.1107/S1600536807012111
_journal_volume 63
_journal_year 2007
_chemical_formula_iupac '[Co (C9 H10 N O2)2 (C6 H6 N2 O)2 (H2 O)2], 2H2 O'
_chemical_formula_moiety 'C30 H36 Co N6 O8, 2(H2 O)'
_chemical_formula_sum 'C30 H40 Co N6 O10'
_chemical_formula_weight 703.61
_chemical_name_systematic
;
Diaquabis[4-(dimethylamino)benzoato-\kO](nicotinamide-\kN^1^)cobalt(II)
dihydrate
;
_space_group_IT_number 2
_symmetry_cell_setting triclinic
_symmetry_space_group_name_Hall '-P 1'
_symmetry_space_group_name_H-M 'P -1'
_atom_sites_solution_hydrogens geom
_atom_sites_solution_primary direct
_atom_sites_solution_secondary difmap
_audit_creation_method SHELXL-97
_cell_angle_alpha 76.252(9)
_cell_angle_beta 89.100(10)
_cell_angle_gamma 78.290(10)
_cell_formula_units_Z 1
_cell_length_a 8.198(2)
_cell_length_b 9.9680(10)
_cell_length_c 10.2003(9)
_cell_measurement_reflns_used 25
_cell_measurement_temperature 294(2)
_cell_measurement_theta_max 21.6
_cell_measurement_theta_min 5.58
_cell_volume 792.3(2)
_computing_cell_refinement 'CAD-4 EXPRESS'
_computing_data_collection 'CAD-4 EXPRESS (Enraf--Nonius, 1994)'
_computing_data_reduction 'XCAD4 (Harms & Wocadlo, 1995)'
_computing_molecular_graphics 'ORTEP-3 for Windows (Farrugia, 1997)'
_computing_publication_material 'WinGX (Farrugia, 1999)'
_computing_structure_refinement 'SHELXL97 (Sheldrick, 1997)'
_computing_structure_solution 'SHELXS97 (Sheldrick, 1997)'
_diffrn_ambient_temperature 294(2)
_diffrn_measured_fraction_theta_full 0.995
_diffrn_measured_fraction_theta_max 0.995
_diffrn_measurement_device_type 'Enraf--Nonius TurboCAD4'
_diffrn_measurement_method 'nonprofiled \w'
_diffrn_radiation_monochromator graphite
_diffrn_radiation_source 'fine-focus sealed tube'
_diffrn_radiation_type CuK\a
_diffrn_radiation_wavelength 1.54184
_diffrn_reflns_av_R_equivalents 0.0203
_diffrn_reflns_av_sigmaI/netI 0.0398
_diffrn_reflns_limit_h_max 0
_diffrn_reflns_limit_h_min -10
_diffrn_reflns_limit_k_max 12
_diffrn_reflns_limit_k_min -12
_diffrn_reflns_limit_l_max 12
_diffrn_reflns_limit_l_min -12
_diffrn_reflns_number 3467
_diffrn_reflns_theta_full 74.25
_diffrn_reflns_theta_max 74.25
_diffrn_reflns_theta_min 4.47
_diffrn_standards_decay_% 1
_diffrn_standards_interval_time 120
_diffrn_standards_number 3
_exptl_absorpt_coefficient_mu 4.821
_exptl_absorpt_correction_T_max 0.378
_exptl_absorpt_correction_T_min 0.268
_exptl_absorpt_correction_type psi-scan
_exptl_absorpt_process_details '(North <i>et al.</i>,  1968)'
_exptl_crystal_colour pink
_exptl_crystal_density_diffrn 1.474
_exptl_crystal_density_method 'not measured'
_exptl_crystal_description block
_exptl_crystal_F_000 369
_exptl_crystal_size_max 0.35
_exptl_crystal_size_mid 0.25
_exptl_crystal_size_min 0.20
_refine_diff_density_max 2.180
_refine_diff_density_min -0.683
_refine_ls_extinction_method none
_refine_ls_goodness_of_fit_ref 1.084
_refine_ls_hydrogen_treatment mixed
_refine_ls_matrix_type full
_refine_ls_number_parameters 234
_refine_ls_number_reflns 3231
_refine_ls_number_restraints 8
_refine_ls_restrained_S_all 1.144
_refine_ls_R_factor_all 0.1006
_refine_ls_R_factor_gt 0.0752
_refine_ls_shift/su_max 0.000
_refine_ls_shift/su_mean 0.000
_refine_ls_structure_factor_coef Fsqd
_refine_ls_weighting_details 'calc w=1/[\s^2^(Fo^2^)+(0.1423P)^2^] where P=(Fo^2^+2Fc^2^)/3'
_refine_ls_weighting_scheme calc
_refine_ls_wR_factor_gt 0.1785
_refine_ls_wR_factor_ref 0.1963
_reflns_number_gt 2645
_reflns_number_total 3231
_reflns_threshold_expression I>2\s(I)
_cod_data_source_file im2005.cif
_cod_data_source_block I
_cod_original_cell_volume 792.4(2)
_cod_database_code 2212936
_cod_database_fobs_code 2212936

loop_
_symmetry_equiv_pos_as_xyz
'x, y, z'
'-x, -y, -z'

loop_
_atom_site_type_symbol
_atom_site_label
_atom_site_fract_x
_atom_site_fract_y
_atom_site_fract_z
_atom_site_U_iso_or_equiv
_atom_site_adp_type
_atom_site_calc_flag
_atom_site_refinement_flags
_atom_site_occupancy
Co Co 0.0000 0.0000 0.0000 0.0273(3) Uani d S 1
O O1 0.1443(3) -0.1377(3) 0.1549(3) 0.0352(6) Uani d . 1
O O2 0.0132(4) -0.1222(3) 0.3444(3) 0.0474(8) Uani d . 1
O O3 0.2284(4) 0.6299(3) -0.1181(4) 0.0492(8) Uani d . 1
O O4 0.1005(6) 0.1357(4) 0.3865(4) 0.0620(10) Uani d D 1
H H4A 0.086(7) 0.053(3) 0.375(5) 0.060 Uiso d D 1
H H4B 0.078(7) 0.135(6) 0.474(3) 0.060 Uiso d D 1
O O5 0.1640(3) -0.0817(3) -0.1404(3) 0.0354(6) Uani d D 1
H H5A 0.115(6) -0.021(4) -0.219(3) 0.060 Uiso d D 1
H H5B 0.160(7) -0.166(3) -0.149(5) 0.060 Uiso d D 1
N N1 0.4596(5) -0.7492(4) 0.5078(4) 0.0477(9) Uani d . 1
N N2 0.1558(4) 0.1554(3) -0.0076(3) 0.0311(6) Uani d . 1
N N3 0.0065(5) 0.5849(4) -0.2139(4) 0.0417(8) Uani d . 1
H H31 -0.021(6) 0.670(5) -0.264(5) 0.035(11) Uiso d . 1
H H32 -0.042(8) 0.517(8) -0.236(7) 0.08(2) Uiso d . 1
C C1 0.1135(5) -0.1888(4) 0.2758(4) 0.0320(8) Uani d . 1
C C2 0.1994(5) -0.3368(4) 0.3367(4) 0.0311(8) Uani d . 1
C C3 0.3133(5) -0.4103(4) 0.2630(4) 0.0369(8) Uani d . 1
H H3 0.3324 -0.3667 0.1745 0.044 Uiso calc R 1
C C4 0.3990(5) -0.5465(4) 0.3177(4) 0.0402(9) Uani d . 1
H H4 0.4751 -0.5924 0.2659 0.048 Uiso calc R 1
C C5 0.3723(5) -0.6164(4) 0.4508(4) 0.0366(8) Uani d . 1
C C6 0.2539(6) -0.5435(4) 0.5226(4) 0.0440(10) Uani d . 1
H H6 0.2306 -0.5877 0.6098 0.053 Uiso calc R 1
C C7 0.1702(6) -0.4063(4) 0.4662(4) 0.0407(9) Uani d . 1
H H7 0.0927 -0.3603 0.5169 0.049 Uiso calc R 1
C C8 0.5807(7) -0.8231(5) 0.4313(6) 0.0609(14) Uani d . 1
H H8A 0.6303 -0.9141 0.4866 0.091 Uiso calc R 1
H H8B 0.6657 -0.7697 0.4035 0.091 Uiso calc R 1
H H8C 0.5266 -0.8344 0.3531 0.091 Uiso calc R 1
C C9 0.4293(7) -0.8200(5) 0.6441(5) 0.0569(13) Uani d . 1
H H9A 0.5015 -0.9116 0.6676 0.085 Uiso calc R 1
H H9B 0.3153 -0.8302 0.6500 0.085 Uiso calc R 1
H H9C 0.4511 -0.7654 0.7052 0.085 Uiso calc R 1
C C10 0.3109(5) 0.1120(4) 0.0446(4) 0.0381(9) Uani d . 1
H H10 0.3478 0.0166 0.0846 0.046 Uiso calc R 1
C C11 0.4201(5) 0.2023(5) 0.0421(5) 0.0433(10) Uani d . 1
H H11 0.5276 0.1683 0.0795 0.052 Uiso calc R 1
C C12 0.3646(5) 0.3444(4) -0.0176(4) 0.0398(9) Uani d . 1
H H12 0.4340 0.4079 -0.0195 0.048 Uiso calc R 1
C C13 0.2051(5) 0.3909(4) -0.0744(4) 0.0296(7) Uani d . 1
C C14 0.1044(4) 0.2928(4) -0.0666(4) 0.0293(7) Uani d . 1
H H14 -0.0033 0.3239 -0.1039 0.035 Uiso calc R 1
C C15 0.1458(5) 0.5460(4) -0.1382(4) 0.0334(8) Uani d . 1

loop_
_atom_site_aniso_label
_atom_site_aniso_U_11
_atom_site_aniso_U_22
_atom_site_aniso_U_33
_atom_site_aniso_U_12
_atom_site_aniso_U_13
_atom_site_aniso_U_23
Co 0.0331(4) 0.0168(4) 0.0284(4) -0.0045(3) -0.0049(3) 0.0017(3)
O1 0.0382(14) 0.0272(13) 0.0319(13) -0.0041(11) -0.0064(11) 0.0074(10)
O2 0.071(2) 0.0287(14) 0.0322(14) 0.0073(14) -0.0006(13) -0.0014(11)
O3 0.0554(19) 0.0254(14) 0.069(2) -0.0131(13) 0.0003(15) -0.0113(14)
O4 0.098(3) 0.0346(17) 0.0475(19) -0.0084(18) -0.0041(18) -0.0017(15)
O5 0.0419(15) 0.0245(13) 0.0369(14) -0.0029(11) -0.0023(11) -0.0051(11)
N1 0.057(2) 0.0287(17) 0.047(2) 0.0064(16) -0.0072(17) -0.0010(15)
N2 0.0366(16) 0.0205(13) 0.0345(15) -0.0074(12) -0.0018(12) -0.0016(11)
N3 0.056(2) 0.0229(16) 0.0403(18) -0.0051(15) -0.0027(16) 0.0010(14)
C1 0.041(2) 0.0205(16) 0.0315(18) -0.0063(14) -0.0108(15) 0.0013(13)
C2 0.0355(18) 0.0216(16) 0.0326(18) -0.0032(14) -0.0086(14) -0.0012(13)
C3 0.043(2) 0.0327(19) 0.0297(18) -0.0042(16) 0.0008(15) 0.0008(15)
C4 0.042(2) 0.034(2) 0.038(2) 0.0033(17) -0.0009(16) -0.0048(16)
C5 0.041(2) 0.0254(17) 0.039(2) -0.0031(15) -0.0116(16) -0.0015(15)
C6 0.061(3) 0.031(2) 0.0294(19) 0.0008(18) 0.0024(18) 0.0052(15)
C7 0.048(2) 0.032(2) 0.034(2) 0.0031(17) 0.0034(17) -0.0016(16)
C8 0.070(3) 0.038(2) 0.064(3) 0.013(2) -0.006(3) -0.011(2)
C9 0.077(3) 0.029(2) 0.053(3) -0.004(2) -0.019(2) 0.0080(19)
C10 0.038(2) 0.0268(18) 0.045(2) -0.0049(15) -0.0112(16) 0.0000(16)
C11 0.037(2) 0.036(2) 0.054(2) -0.0083(17) -0.0096(18) -0.0048(18)
C12 0.040(2) 0.035(2) 0.048(2) -0.0151(16) 0.0030(17) -0.0107(17)
C13 0.0370(18) 0.0231(16) 0.0287(17) -0.0073(14) 0.0038(14) -0.0051(13)
C14 0.0319(17) 0.0216(16) 0.0330(18) -0.0050(14) -0.0032(14) -0.0037(14)
C15 0.044(2) 0.0232(17) 0.0329(18) -0.0086(15) 0.0093(15) -0.0053(14)

loop_
_atom_type_symbol
_atom_type_description
_atom_type_scat_dispersion_real
_atom_type_scat_dispersion_imag
_atom_type_scat_source
C C 0.0180 0.0090 'International Tables Vol C Tables 4.2.6.8 and 6.1.1.4'
H H 0.0000 0.0000 'International Tables Vol C Tables 4.2.6.8 and 6.1.1.4'
Co Co -2.3650 3.6140 'International Tables Vol C Tables 4.2.6.8 and 6.1.1.4'
N N 0.0310 0.0180 'International Tables Vol C Tables 4.2.6.8 and 6.1.1.4'
O O 0.0490 0.0320 'International Tables Vol C Tables 4.2.6.8 and 6.1.1.4'

loop_
_geom_angle_atom_site_label_1
_geom_angle_atom_site_label_2
_geom_angle_atom_site_label_3
_geom_angle_site_symmetry_1
_geom_angle_site_symmetry_3
_geom_angle
_geom_angle_publ_flag
O1 Co O1 . 2 180.00(19) ?
O1 Co O5 . . 89.40(10) yes
O1 Co O5 2 . 90.60(10) yes
O1 Co O5 . 2 90.59(10) ?
O1 Co O5 2 2 89.41(10) ?
O5 Co O5 . 2 180.0(2) ?
O1 Co N2 . 2 88.92(11) ?
O1 Co N2 2 2 91.08(11) ?
O5 Co N2 . 2 92.88(11) ?
O5 Co N2 2 2 87.12(11) ?
O1 Co N2 . . 91.10(10) yes
O1 Co N2 2 . 88.90(10) yes
O5 Co N2 . . 87.10(10) yes
O5 Co N2 2 . 92.90(10) yes
N2 Co N2 2 . 180.00(13) ?
C1 O1 Co . . 132.0(2) ?
H4B O4 H4A . . 105(4) ?
Co O5 H5A . . 98(3) ?
Co O5 H5B . . 117(4) ?
H5A O5 H5B . . 105(4) ?
C5 N1 C9 . . 120.7(4) ?
C5 N1 C8 . . 120.5(4) ?
C9 N1 C8 . . 118.7(4) ?
C10 N2 C14 . . 118.0(3) ?
C10 N2 Co . . 119.0(2) ?
C14 N2 Co . . 123.0(2) ?
C15 N3 H31 . . 120(3) ?
C15 N3 H32 . . 120(4) ?
H31 N3 H32 . . 117(5) ?
O2 C1 O1 . . 123.5(3) ?
O2 C1 C2 . . 119.7(3) ?
O1 C1 C2 . . 116.8(3) ?
C7 C2 C3 . . 117.6(3) ?
C7 C2 C1 . . 122.2(3) ?
C3 C2 C1 . . 120.3(3) ?
C4 C3 C2 . . 121.9(4) ?
C4 C3 H3 . . 119.1 ?
C2 C3 H3 . . 119.1 ?
C3 C4 C5 . . 120.7(4) ?
C3 C4 H4 . . 119.7 ?
C5 C4 H4 . . 119.7 ?
N1 C5 C6 . . 121.4(4) ?
N1 C5 C4 . . 121.4(4) ?
C6 C5 C4 . . 117.1(3) ?
C7 C6 C5 . . 121.3(4) ?
C7 C6 H6 . . 119.3 ?
C5 C6 H6 . . 119.3 ?
C2 C7 C6 . . 121.5(4) ?
C2 C7 H7 . . 119.3 ?
C6 C7 H7 . . 119.3 ?
N1 C8 H8A . . 109.5 ?
N1 C8 H8B . . 109.5 ?
H8A C8 H8B . . 109.5 ?
N1 C8 H8C . . 109.5 ?
H8A C8 H8C . . 109.5 ?
H8B C8 H8C . . 109.5 ?
N1 C9 H9A . . 109.5 ?
N1 C9 H9B . . 109.5 ?
H9A C9 H9B . . 109.5 ?
N1 C9 H9C . . 109.5 ?
H9A C9 H9C . . 109.5 ?
H9B C9 H9C . . 109.5 ?
N2 C10 C11 . . 123.2(4) ?
N2 C10 H10 . . 118.4 ?
C11 C10 H10 . . 118.4 ?
C12 C11 C10 . . 118.2(4) ?
C12 C11 H11 . . 120.9 ?
C10 C11 H11 . . 120.9 ?
C13 C12 C11 . . 119.4(4) ?
C13 C12 H12 . . 120.3 ?
C11 C12 H12 . . 120.3 ?
C12 C13 C14 . . 118.3(3) ?
C12 C13 C15 . . 118.9(3) ?
C14 C13 C15 . . 122.8(3) ?
N2 C14 C13 . . 122.9(3) ?
N2 C14 H14 . . 118.5 ?
C13 C14 H14 . . 118.5 ?
O3 C15 N3 . . 123.2(4) ?
O3 C15 C13 . . 118.9(4) ?
N3 C15 C13 . . 117.9(3) ?

loop_
_geom_bond_atom_site_label_1
_geom_bond_atom_site_label_2
_geom_bond_site_symmetry_2
_geom_bond_distance
_geom_bond_publ_flag
Co O1 . 2.037(2) yes
Co O1 2 2.037(2) ?
Co O5 2 2.138(3) ?
Co N2 2 2.187(3) ?
Co N2 . 2.187(3) yes
O1 C1 . 1.260(4) yes
O2 C1 . 1.260(5) yes
O3 C15 . 1.232(5) ?
O4 H4B . 0.91(2) ?
O4 H4A . 0.885(18) ?
O5 Co . 2.138(3) yes
O5 H5A . 0.928(18) ?
O5 H5B . 0.88(2) ?
N1 C5 . 1.365(5) ?
N1 C9 . 1.445(6) ?
N1 C8 . 1.445(6) ?
N2 C10 . 1.333(5) ?
N2 C14 . 1.341(4) ?
N3 C15 . 1.325(6) ?
N3 H31 . 0.86(5) ?
N3 H32 . 0.92(7) ?
C2 C7 . 1.380(5) ?
C2 C3 . 1.391(5) ?
C2 C1 . 1.488(5) ?
C3 C4 . 1.383(5) ?
C3 H3 . 0.9300 ?
C4 H4 . 0.9300 ?
C5 C6 . 1.397(6) ?
C5 C4 . 1.407(6) ?
C6 H6 . 0.9300 ?
C7 C6 . 1.389(5) ?
C7 H7 . 0.9300 ?
C8 H8A . 0.9600 ?
C8 H8B . 0.9600 ?
C8 H8C . 0.9600 ?
C9 H9A . 0.9600 ?
C9 H9B . 0.9600 ?
C9 H9C . 0.9600 ?
C10 C11 . 1.388(6) ?
C10 H10 . 0.9300 ?
C11 H11 . 0.9300 ?
C12 C11 . 1.387(6) ?
C12 H12 . 0.9300 ?
C13 C12 . 1.382(6) ?
C13 C14 . 1.390(5) ?
C14 H14 . 0.9300 ?
C15 C13 . 1.509(5) ?

loop_
_geom_hbond_atom_site_label_D
_geom_hbond_atom_site_label_H
_geom_hbond_atom_site_label_A
_geom_hbond_site_symmetry_A
_geom_hbond_distance_DH
_geom_hbond_distance_HA
_geom_hbond_distance_DA
_geom_hbond_angle_DHA
O4 H4A O2 . 0.88(3) 2.06(4) 2.930(5) 171(5)
O4 H4B O2 2_556 0.91(3) 1.97(4) 2.866(5) 168(6)
O5 H5A O2 2 0.92(3) 1.83(4) 2.731(4) 165(4)
O5 H5B O3 1_545 0.87(3) 1.95(3) 2.770(4) 157(5)
N3 H31 O4 2_565 0.86(5) 2.02(5) 2.890(5) 176(6)

loop_
_geom_torsion_atom_site_label_1
_geom_torsion_atom_site_label_2
_geom_torsion_atom_site_label_3
_geom_torsion_atom_site_label_4
_geom_torsion_site_symmetry_1
_geom_torsion
O5 Co O1 C1 . -156.9(3)
O5 Co O1 C1 2 23.1(3)
N2 Co O1 C1 2 -64.0(3)
N2 Co O1 C1 . 116.0(3)
O1 Co N2 C10 . 21.3(3)
O1 Co N2 C10 2 -158.7(3)
O5 Co N2 C10 . -68.1(3)
O5 Co N2 C10 2 111.9(3)
O1 Co N2 C14 . -161.0(3)
O1 Co N2 C14 2 19.0(3)
O5 Co N2 C14 . 109.7(3)
O5 Co N2 C14 2 -70.3(3)
Co O1 C1 O2 . -33.7(6)
Co O1 C1 C2 . 145.0(3)
C9 N1 C5 C6 . 1.4(7)
C8 N1 C5 C6 . 179.6(4)
C9 N1 C5 C4 . -179.3(4)
C8 N1 C5 C4 . -1.1(7)
C14 N2 C10 C11 . 0.8(6)
Co N2 C10 C11 . 178.7(3)
C10 N2 C14 C13 . -0.5(5)
Co N2 C14 C13 . -178.3(3)
C7 C2 C1 O2 . 1.7(6)
C3 C2 C1 O2 . -178.5(4)
C7 C2 C1 O1 . -177.1(4)
C3 C2 C1 O1 . 2.7(5)
C7 C2 C3 C4 . -2.1(6)
C1 C2 C3 C4 . 178.1(4)
C3 C2 C7 C6 . 1.5(6)
C1 C2 C7 C6 . -178.7(4)
C2 C3 C4 C5 . 0.6(6)
N1 C5 C4 C3 . -177.9(4)
C6 C5 C4 C3 . 1.4(6)
N1 C5 C6 C7 . 177.3(4)
C4 C5 C6 C7 . -2.0(7)
C2 C7 C6 C5 . 0.6(7)
N2 C10 C11 C12 . 0.0(7)
C13 C12 C11 C10 . -1.1(6)
C12 C13 C14 N2 . -0.6(6)
C15 C13 C14 N2 . -178.7(3)
C14 C13 C12 C11 . 1.4(6)
C15 C13 C12 C11 . 179.6(4)
O3 C15 C13 C12 . -12.4(5)
N3 C15 C13 C12 . 167.5(4)
O3 C15 C13 C14 . 165.7(4)
N3 C15 C13 C14 . -14.4(5)
